data_1544342
loop_
_publ_author_name
'Grigalunas, Michael'
'Wiest, Olaf'
'Helquist, Paul'

_publ_section_title
;
 Single-Flask Multicomponent Synthesis of Highly Substituted \a-Pyrones
 via a Sequential Enolate Arylation and Alkenylation Strategy.
;
_journal_issue 21
_journal_name_full 'Organic letters'
_journal_page_first 5724
_journal_page_last 5727
_journal_paper_doi 10.1021/acs.orglett.6b02969
_journal_volume 18
_journal_year 2016
_chemical_formula_moiety 'C36 H22 F10 O5, 0.5(C4 H8 O2)'
_chemical_formula_sum 'C38 H26 F10 O6'
_chemical_formula_weight 768.58
_space_group_crystal_system monoclinic
_space_group_IT_number 14
_space_group_name_Hall '-P 2yn'
_space_group_name_H-M_alt 'P 1 21/n 1'
_symmetry_space_group_name_Hall '-P 2yn'
_symmetry_space_group_name_H-M 'P 1 21/n 1'
_atom_sites_solution_hydrogens geom
_atom_sites_solution_primary vecmap
_atom_sites_solution_secondary difmap
_audit_creation_method SHELXL-2014/7
_cell_angle_alpha 90
_cell_angle_beta 95.407(2)
_cell_angle_gamma 90
_cell_formula_units_Z 8
_cell_length_a 8.1826(9)
_cell_length_b 25.666(3)
_cell_length_c 31.715(4)
_cell_measurement_reflns_used 9914
_cell_measurement_temperature 120(2)
_cell_measurement_theta_max 26.28
_cell_measurement_theta_min 2.46
_cell_volume 6631.0(14)
_computing_cell_refinement 'Bruker SAINT (Bruker, 2015)'
_computing_data_collection 'Bruker APEX-3 (Bruker, 2015)'
_computing_data_reduction 'Bruker SAINT (Bruker, 2015)'
_computing_molecular_graphics 'Bruker XP (Bruker, 2015)'
_computing_publication_material 'CIFTAB (Sheldrick, 2008)'
_computing_structure_refinement 'SHELXL-2014/7 (Sheldrick, 2015)'
_computing_structure_solution 'SHELXT-2014/2 (Sheldrick, 2015)'
_diffrn_ambient_temperature 120(2)
_diffrn_detector_area_resol_mean 8.33
_diffrn_measured_fraction_theta_full 1.000
_diffrn_measured_fraction_theta_max 1.000
_diffrn_measurement_device_type 'Bruker APEX-II'
_diffrn_measurement_method 'combination of \w and \f-scans '
_diffrn_radiation_type MoK\a
_diffrn_radiation_wavelength 0.71073
_diffrn_reflns_av_R_equivalents 0.0461
_diffrn_reflns_av_unetI/netI 0.0269
_diffrn_reflns_Laue_measured_fraction_full 1.000
_diffrn_reflns_Laue_measured_fraction_max 1.000
_diffrn_reflns_limit_h_max 10
_diffrn_reflns_limit_h_min -10
_diffrn_reflns_limit_k_max 32
_diffrn_reflns_limit_k_min -32
_diffrn_reflns_limit_l_max 39
_diffrn_reflns_limit_l_min -39
_diffrn_reflns_number 113081
_diffrn_reflns_point_group_measured_fraction_full 1.000
_diffrn_reflns_point_group_measured_fraction_max 1.000
_diffrn_reflns_theta_full 25.242
_diffrn_reflns_theta_max 26.378
_diffrn_reflns_theta_min 1.022
_diffrn_source 'fine-focus sealed tube'
_exptl_absorpt_coefficient_mu 0.140
_exptl_absorpt_correction_T_max 1.0000
_exptl_absorpt_correction_T_min 0.9362
_exptl_absorpt_correction_type numerical
_exptl_absorpt_process_details 'SADABS (Krause et al., 2015)'
_exptl_crystal_colour colorless
_exptl_crystal_density_diffrn 1.540
_exptl_crystal_description rod
_exptl_crystal_F_000 3136
_exptl_crystal_size_max 0.237
_exptl_crystal_size_mid 0.112
_exptl_crystal_size_min 0.078
_refine_diff_density_max 1.606
_refine_diff_density_min -0.830
_refine_diff_density_rms 0.064
_refine_ls_extinction_method none
_refine_ls_goodness_of_fit_ref 1.027
_refine_ls_hydrogen_treatment constr
_refine_ls_matrix_type full
_refine_ls_number_parameters 998
_refine_ls_number_reflns 13556
_refine_ls_number_restraints 6
_refine_ls_restrained_S_all 1.027
_refine_ls_R_factor_all 0.0770
_refine_ls_R_factor_gt 0.0545
_refine_ls_shift/su_max 0.014
_refine_ls_shift/su_mean 0.000
_refine_ls_structure_factor_coef Fsqd
_refine_ls_weighting_details 'w=1/[\s^2^(Fo^2^)+(0.0652P)^2^+9.5679P] where P=(Fo^2^+2Fc^2^)/3'
_refine_ls_weighting_scheme calc
_refine_ls_wR_factor_gt 0.1366
_refine_ls_wR_factor_ref 0.1502
_reflns_Friedel_coverage 0.000
_reflns_number_gt 10197
_reflns_number_total 13556
_reflns_threshold_expression 'I > 2\s(I)'
_cod_data_source_file ol6b02969_si_001.cif
_cod_data_source_block nd1609
_cod_depositor_comments
;
Adding full bibliography for 1544342--1544343.cif.

2019-07-12
Z value and formula fixed to values more according to usual
chemical conventions.                 miguel
;
_cod_original_formula_sum 'C76 H52 F20 O12'
_cod_original_formula_weight 1537.17
_cod_original_formula_moiety '2(C36 H22 F10 O5), C4 H8 O2'
_cod_original_formula_units_Z 4
_cod_original_cell_volume 6631.0(13)
_cod_database_code 1544342
_shelx_shelxl_version_number 2014/7
_shelx_space_group_comment
;
The symmetry employed for this shelxl refinement is uniquely defined
by the following loop, which should always be used as a source of
symmetry information in preference to the above space-group names.
They are only intended as comments.
;
_shelx_estimated_absorpt_t_min 0.967
_shelx_estimated_absorpt_t_max 0.989
_diffrn_source_monochromator 'Bruker TRIUMPH curved-graphite'

loop_
_space_group_symop_operation_xyz
'x, y, z'
'-x+1/2, y+1/2, -z+1/2'
'-x, -y, -z'
'x-1/2, -y-1/2, z-1/2'

loop_
_atom_site_label
_atom_site_type_symbol
_atom_site_fract_x
_atom_site_fract_y
_atom_site_fract_z
_atom_site_U_iso_or_equiv
_atom_site_adp_type
_atom_site_occupancy
_atom_site_site_symmetry_order
_atom_site_calc_flag
_atom_site_refinement_flags_posn
_atom_site_refinement_flags_adp
_atom_site_refinement_flags_occupancy
_atom_site_disorder_assembly
_atom_site_disorder_group
F1 F 1.34627(18) 0.90461(6) 0.63300(5) 0.0297(3) Uani 1 1 d . . . . .
F2 F 1.4393(2) 1.00355(7) 0.62236(6) 0.0442(5) Uani 1 1 d . . . . .
F3 F 1.2105(3) 1.08091(6) 0.61353(6) 0.0514(5) Uani 1 1 d . . . . .
F4 F 0.8879(2) 1.05766(6) 0.61663(6) 0.0436(5) Uani 1 1 d . . . . .
F5 F 0.79390(19) 0.95920(6) 0.62893(5) 0.0301(3) Uani 1 1 d . . . . .
F6 F 1.13398(19) 0.89342(6) 0.53902(5) 0.0307(4) Uani 1 1 d . . . . .
F7 F 1.0062(2) 0.95201(7) 0.47373(5) 0.0459(5) Uani 1 1 d . . . . .
F8 F 0.6770(3) 0.97044(9) 0.46311(6) 0.0609(6) Uani 1 1 d . . . . .
F9 F 0.4763(2) 0.92793(9) 0.51747(6) 0.0562(6) Uani 1 1 d . . . . .
F10 F 0.60412(19) 0.87008(7) 0.58301(5) 0.0350(4) Uani 1 1 d . . . . .
O1 O 1.3502(2) 0.83403(8) 0.81805(6) 0.0317(4) Uani 1 1 d . . . . .
O2 O 1.2911(3) 0.93936(8) 0.82694(6) 0.0373(5) Uani 1 1 d . . . . .
O3 O 1.1010(2) 0.99057(7) 0.76897(6) 0.0271(4) Uani 1 1 d . . . . .
O14 O 1.2997(2) 0.61848(7) 0.71631(6) 0.0321(4) Uani 1 1 d . . . . .
O15 O 1.4290(3) 0.65819(8) 0.78717(7) 0.0437(5) Uani 1 1 d . . . . .
C1 C 1.2711(3) 0.86075(11) 0.78422(8) 0.0253(6) Uani 1 1 d . . . . .
C2 C 1.2346(3) 0.91252(11) 0.79071(8) 0.0258(6) Uani 1 1 d . . . . .
C3 C 1.1399(3) 0.94056(10) 0.75939(8) 0.0227(5) Uani 1 1 d . . . . .
C4 C 1.0902(3) 0.91630(9) 0.72182(7) 0.0201(5) Uani 1 1 d . . . . .
H4 H 1.0234 0.9350 0.7009 0.024 Uiso 1 1 calc R U . . .
C5 C 1.1346(3) 0.86485(9) 0.71326(7) 0.0195(5) Uani 1 1 d . . . . .
C6 C 1.0784(3) 0.84206(9) 0.67208(7) 0.0180(5) Uani 1 1 d . . . . .
C7 C 1.0213(3) 0.87206(9) 0.63591(7) 0.0177(5) Uani 1 1 d . . . . .
C8 C 0.9404(3) 0.84838(9) 0.60036(7) 0.0181(5) Uani 1 1 d . . . . .
C9 C 0.9205(3) 0.79393(9) 0.59861(7) 0.0197(5) Uani 1 1 d . . . . .
C10 C 0.9936(3) 0.76503(9) 0.63159(8) 0.0207(5) Uani 1 1 d . . . . .
H10 H 0.9875 0.7281 0.6298 0.025 Uiso 1 1 calc R U . . .
C11 C 1.0772(3) 0.78735(9) 0.66791(7) 0.0180(5) Uani 1 1 d . . . . .
C12 C 1.1670(3) 0.75567(9) 0.70049(7) 0.0192(5) Uani 1 1 d . . . . .
C13 C 1.1862(3) 0.70190(10) 0.69317(8) 0.0230(5) Uani 1 1 d . . . . .
H13 H 1.1363 0.6871 0.6677 0.028 Uiso 1 1 calc R U . . .
C14 C 1.2745(3) 0.67042(10) 0.72175(8) 0.0257(6) Uani 1 1 d . . . . .
C15 C 1.3468(3) 0.69240(11) 0.75959(9) 0.0299(6) Uani 1 1 d . . . . .
C16 C 1.3326(3) 0.74477(11) 0.76702(9) 0.0287(6) Uani 1 1 d . . . . .
H16 H 1.3843 0.7590 0.7925 0.034 Uiso 1 1 calc R U . . .
C17 C 1.2429(3) 0.77838(10) 0.73773(8) 0.0221(5) Uani 1 1 d . . . . .
C18 C 1.2203(3) 0.83415(10) 0.74537(8) 0.0211(5) Uani 1 1 d . . . . .
C19 C 1.5190(4) 0.84754(14) 0.82862(10) 0.0391(7) Uani 1 1 d . . . . .
H19D H 1.5733 0.8518 0.8026 0.059 Uiso 1 1 calc R U . . .
H19E H 1.5735 0.8198 0.8459 0.059 Uiso 1 1 calc R U . . .
H19F H 1.5256 0.8803 0.8446 0.059 Uiso 1 1 calc R U . . .
C20 C 1.2281(4) 0.92344(12) 0.86514(9) 0.0363(7) Uani 1 1 d . . . . .
H20D H 1.1112 0.9152 0.8595 0.054 Uiso 1 1 calc R U . . .
H20E H 1.2424 0.9516 0.8860 0.054 Uiso 1 1 calc R U . . .
H20F H 1.2875 0.8924 0.8763 0.054 Uiso 1 1 calc R U . . .
C21 C 1.0132(3) 1.02006(10) 0.73583(8) 0.0272(6) Uani 1 1 d . . . . .
H21D H 1.0726 1.0188 0.7104 0.041 Uiso 1 1 calc R U . . .
H21E H 1.0037 1.0563 0.7450 0.041 Uiso 1 1 calc R U . . .
H21F H 0.9033 1.0052 0.7294 0.041 Uiso 1 1 calc R U . . .
C22 C 1.0666(3) 0.92831(9) 0.63128(7) 0.0199(5) Uani 1 1 d . . . . .
C23 C 1.2303(3) 0.94175(10) 0.62939(8) 0.0235(5) Uani 1 1 d . . . . .
C24 C 1.2799(4) 0.99264(11) 0.62378(8) 0.0312(6) Uani 1 1 d . . . . .
C25 C 1.1645(4) 1.03135(10) 0.61951(8) 0.0327(7) Uani 1 1 d . . . . .
C26 C 1.0014(4) 1.01972(10) 0.62061(8) 0.0298(6) Uani 1 1 d . . . . .
C27 C 0.9541(3) 0.96879(10) 0.62641(8) 0.0232(5) Uani 1 1 d . . . . .
C28 C 0.8730(3) 0.88014(9) 0.56335(7) 0.0190(5) Uani 1 1 d . . . . .
C29 C 0.9709(3) 0.90160(10) 0.53437(8) 0.0233(5) Uani 1 1 d . . . . .
C30 C 0.9068(4) 0.93155(11) 0.50083(8) 0.0317(6) Uani 1 1 d . . . . .
C31 C 0.7401(4) 0.94081(12) 0.49527(9) 0.0368(7) Uani 1 1 d . . . . .
C32 C 0.6382(4) 0.91967(12) 0.52303(9) 0.0353(7) Uani 1 1 d . . . . .
C33 C 0.7058(3) 0.88976(10) 0.55627(8) 0.0252(5) Uani 1 1 d . . . . .
C34 C 0.8337(3) 0.76780(10) 0.56037(8) 0.0267(6) Uani 1 1 d . . . . .
H34D H 0.7186 0.7788 0.5571 0.040 Uiso 1 1 calc R U . . .
H34E H 0.8394 0.7299 0.5640 0.040 Uiso 1 1 calc R U . . .
H34F H 0.8867 0.7776 0.5351 0.040 Uiso 1 1 calc R U . . .
C35 C 1.2284(4) 0.59575(11) 0.67779(9) 0.0352(7) Uani 1 1 d . . . . .
H35D H 1.2712 0.6132 0.6537 0.053 Uiso 1 1 calc R U . . .
H35E H 1.1088 0.5998 0.6759 0.053 Uiso 1 1 calc R U . . .
H35F H 1.2561 0.5586 0.6773 0.053 Uiso 1 1 calc R U . . .
C36 C 1.4811(7) 0.67844(16) 0.82827(13) 0.0817(16) Uani 1 1 d . . . . .
H36D H 1.5620 0.7061 0.8257 0.123 Uiso 1 1 calc R U . . .
H36E H 1.5308 0.6504 0.8462 0.123 Uiso 1 1 calc R U . . .
H36F H 1.3862 0.6926 0.8411 0.123 Uiso 1 1 calc R U . . .
F1A F 0.89919(17) 0.63669(5) 0.59679(5) 0.0259(3) Uani 1 1 d . . . . .
F2A F 1.0167(2) 0.55191(6) 0.56002(6) 0.0425(4) Uani 1 1 d . . . . .
F3A F 0.8098(2) 0.47450(6) 0.53136(6) 0.0463(5) Uani 1 1 d . . . . .
F4A F 0.4841(2) 0.48102(6) 0.54211(5) 0.0354(4) Uani 1 1 d . . . . .
F5A F 0.36496(17) 0.56615(6) 0.57771(5) 0.0266(3) Uani 1 1 d . . . . .
F6A F 0.68661(18) 0.67193(6) 0.51115(4) 0.0262(3) Uani 1 1 d . . . . .
F7A F 0.5900(2) 0.63909(7) 0.43312(5) 0.0418(4) Uani 1 1 d . . . . .
F8A F 0.2689(3) 0.61750(8) 0.41024(5) 0.0502(5) Uani 1 1 d . . . . .
F9A F 0.0430(2) 0.63028(7) 0.46743(6) 0.0455(5) Uani 1 1 d . . . . .
F10A F 0.13984(18) 0.66184(6) 0.54650(5) 0.0319(4) Uani 1 1 d . . . . .
O1A O 0.9281(3) 0.64703(8) 0.78563(7) 0.0511(7) Uani 1 1 d . . . . .
O2A O 0.9219(2) 0.54298(7) 0.77437(5) 0.0229(4) Uani 1 1 d . . . . .
O3A O 0.7736(2) 0.49979(6) 0.70541(5) 0.0244(4) Uani 1 1 d . . . . .
O13A O 0.7191(2) 0.87965(7) 0.74419(6) 0.0263(4) Uani 1 1 d . . . . .
O14A O 0.8936(2) 0.82470(7) 0.79992(6) 0.0258(4) Uani 1 1 d . . . . .
C1A C 0.8490(3) 0.62820(10) 0.74898(8) 0.0218(5) Uani 1 1 d . . . . .
C2A C 0.8514(3) 0.57514(9) 0.74307(7) 0.0188(5) Uani 1 1 d . . . . .
C3A C 0.7708(3) 0.55305(9) 0.70645(8) 0.0197(5) Uani 1 1 d . . . . .
C4A C 0.6929(3) 0.58490(9) 0.67622(7) 0.0194(5) Uani 1 1 d . . . . .
H4A H 0.6349 0.5697 0.6519 0.023 Uiso 1 1 calc R U . . .
C5A C 0.6966(3) 0.63957(9) 0.68019(7) 0.0168(5) Uani 1 1 d . . . . .
C6A C 0.6141(3) 0.67268(9) 0.64672(7) 0.0158(5) Uani 1 1 d . . . . .
C7A C 0.5638(3) 0.65495(9) 0.60477(7) 0.0166(5) Uani 1 1 d . . . . .
C8A C 0.4677(3) 0.68597(9) 0.57613(7) 0.0166(5) Uani 1 1 d . . . . .
C9A C 0.4199(3) 0.73629(9) 0.58781(7) 0.0186(5) Uani 1 1 d . . . . .
C10A C 0.4804(3) 0.75478(9) 0.62684(7) 0.0184(5) Uani 1 1 d . . . . .
H10A H 0.4522 0.7892 0.6344 0.022 Uiso 1 1 calc R U . . .
C11A C 0.5819(3) 0.72534(9) 0.65618(7) 0.0164(5) Uani 1 1 d . . . . .
C12A C 0.6596(3) 0.74906(9) 0.69472(7) 0.0171(5) Uani 1 1 d . . . . .
C13A C 0.6449(3) 0.80322(9) 0.70135(7) 0.0192(5) Uani 1 1 d . . . . .
H13A H 0.5776 0.8233 0.6814 0.023 Uiso 1 1 calc R U . . .
C14A C 0.7251(3) 0.82763(9) 0.73583(8) 0.0203(5) Uani 1 1 d . . . . .
C15A C 0.8221(3) 0.79785(10) 0.76576(8) 0.0210(5) Uani 1 1 d . . . . .
C16A C 0.8399(3) 0.74538(9) 0.75956(7) 0.0201(5) Uani 1 1 d . . . . .
H16A H 0.9089 0.7259 0.7796 0.024 Uiso 1 1 calc R U . . .
C17A C 0.7583(3) 0.71920(9) 0.72422(7) 0.0180(5) Uani 1 1 d . . . . .
C18A C 0.7711(3) 0.66280(9) 0.71793(7) 0.0175(5) Uani 1 1 d . . . . .
C19A C 0.8835(8) 0.6316(2) 0.82376(14) 0.0545(18) Uani 0.711(8) 1 d . U P A 1
H19A H 0.7786 0.6130 0.8198 0.082 Uiso 0.711(8) 1 calc R U P A 1
H19B H 0.8719 0.6622 0.8417 0.082 Uiso 0.711(8) 1 calc R U P A 1
H19C H 0.9679 0.6084 0.8374 0.082 Uiso 0.711(8) 1 calc R U P A 1
C19B C 1.0415(15) 0.6367(4) 0.8112(4) 0.042(4) Uani 0.289(8) 1 d . U P A 2
H19G H 1.0210 0.6032 0.8246 0.063 Uiso 0.289(8) 1 calc R U P A 2
H19H H 1.0535 0.6640 0.8328 0.063 Uiso 0.289(8) 1 calc R U P A 2
H19I H 1.1425 0.6343 0.7969 0.063 Uiso 0.289(8) 1 calc R U P A 2
C20A C 1.0842(4) 0.52750(13) 0.76663(11) 0.0420(8) Uani 1 1 d . . . . .
H20A H 1.0814 0.5106 0.7388 0.063 Uiso 1 1 calc R U . . .
H20B H 1.1273 0.5030 0.7886 0.063 Uiso 1 1 calc R U . . .
H20C H 1.1553 0.5583 0.7671 0.063 Uiso 1 1 calc R U . . .
C21A C 0.6908(4) 0.47458(10) 0.66966(8) 0.0302(6) Uani 1 1 d . . . . .
H21A H 0.7484 0.4817 0.6446 0.045 Uiso 1 1 calc R U . . .
H21B H 0.5780 0.4877 0.6651 0.045 Uiso 1 1 calc R U . . .
H21C H 0.6889 0.4369 0.6747 0.045 Uiso 1 1 calc R U . . .
C22A C 0.6272(3) 0.60525(9) 0.58726(7) 0.0176(5) Uani 1 1 d . . . . .
C23A C 0.7938(3) 0.59935(9) 0.58272(8) 0.0201(5) Uani 1 1 d . . . . .
C24A C 0.8564(3) 0.55597(10) 0.56421(9) 0.0274(6) Uani 1 1 d . . . . .
C25A C 0.7512(4) 0.51644(10) 0.54981(9) 0.0286(6) Uani 1 1 d . . . . .
C26A C 0.5860(3) 0.52023(9) 0.55466(8) 0.0247(5) Uani 1 1 d . . . . .
C27A C 0.5262(3) 0.56420(9) 0.57294(7) 0.0201(5) Uani 1 1 d . . . . .
C28A C 0.4166(3) 0.66764(9) 0.53213(7) 0.0188(5) Uani 1 1 d . . . . .
C29A C 0.5265(3) 0.66146(9) 0.50159(8) 0.0211(5) Uani 1 1 d . . . . .
C30A C 0.4783(4) 0.64485(10) 0.46115(8) 0.0281(6) Uani 1 1 d . . . . .
C31A C 0.3159(4) 0.63420(10) 0.44949(8) 0.0327(7) Uani 1 1 d . . . . .
C32A C 0.2022(3) 0.64033(10) 0.47842(9) 0.0304(6) Uani 1 1 d . . . . .
C33A C 0.2535(3) 0.65677(10) 0.51909(8) 0.0235(5) Uani 1 1 d . . . . .
C34A C 0.3182(3) 0.77126(10) 0.55745(8) 0.0242(5) Uani 1 1 d . . . . .
H34A H 0.3693 0.7737 0.5308 0.036 Uiso 1 1 calc R U . . .
H34B H 0.3117 0.8061 0.5699 0.036 Uiso 1 1 calc R U . . .
H34C H 0.2074 0.7568 0.5520 0.036 Uiso 1 1 calc R U . . .
C35A C 0.6186(4) 0.91074(10) 0.71493(9) 0.0296(6) Uani 1 1 d . . . . .
H35A H 0.6551 0.9068 0.6865 0.044 Uiso 1 1 calc R U . . .
H35B H 0.6275 0.9474 0.7235 0.044 Uiso 1 1 calc R U . . .
H35C H 0.5041 0.8994 0.7146 0.044 Uiso 1 1 calc R U . . .
C36A C 0.9744(4) 0.79451(11) 0.83343(8) 0.0304(6) Uani 1 1 d . . . . .
H36A H 1.0669 0.7758 0.8230 0.046 Uiso 1 1 calc R U . . .
H36B H 0.8968 0.7694 0.8436 0.046 Uiso 1 1 calc R U . . .
H36C H 1.0149 0.8176 0.8567 0.046 Uiso 1 1 calc R U . . .
O1S O 0.2051(9) 0.7508(2) 0.42455(16) 0.199(3) Uani 1 1 d . . . B 1
O2S O -0.0145(6) 0.79819(17) 0.44160(12) 0.1085(13) Uani 1 1 d . . . B 1
C37 C 0.2584(8) 0.8374(2) 0.44375(17) 0.0992(18) Uani 1 1 d . . . B 1
H37A H 0.3703 0.8290 0.4373 0.149 Uiso 1 1 calc R U . B 1
H37B H 0.2596 0.8474 0.4736 0.149 Uiso 1 1 calc R U . B 1
H37C H 0.2157 0.8663 0.4258 0.149 Uiso 1 1 calc R U . B 1
C38 C 0.1451(10) 0.7881(3) 0.43493(17) 0.121(3) Uani 1 1 d . . . B 1
C39 C -0.1410(11) 0.7548(3) 0.4312(2) 0.138(3) Uani 1 1 d . . . B 1
H39A H -0.1294 0.7405 0.4026 0.166 Uiso 1 1 calc R U . B 1
H39B H -0.1239 0.7262 0.4521 0.166 Uiso 1 1 calc R U . B 1
C40 C -0.3105(8) 0.7782(2) 0.43279(16) 0.0976(19) Uani 1 1 d . . . B 1
H40A H -0.3111 0.8006 0.4578 0.146 Uiso 1 1 calc R U . B 1
H40B H -0.3910 0.7502 0.4344 0.146 Uiso 1 1 calc R U . B 1
H40C H -0.3389 0.7989 0.4072 0.146 Uiso 1 1 calc R U . B 1

loop_
_atom_site_aniso_label
_atom_site_aniso_U_11
_atom_site_aniso_U_22
_atom_site_aniso_U_33
_atom_site_aniso_U_23
_atom_site_aniso_U_13
_atom_site_aniso_U_12
F1 0.0247(8) 0.0332(8) 0.0309(8) 0.0062(7) 0.0005(6) -0.0008(7)
F2 0.0425(10) 0.0488(11) 0.0402(10) 0.0086(8) -0.0024(8) -0.0272(9)
F3 0.0865(15) 0.0198(8) 0.0476(11) 0.0047(8) 0.0045(10) -0.0212(9)
F4 0.0711(13) 0.0180(8) 0.0423(10) 0.0035(7) 0.0094(9) 0.0133(8)
F5 0.0320(8) 0.0258(8) 0.0334(9) 0.0009(6) 0.0084(7) 0.0060(7)
F6 0.0286(8) 0.0377(9) 0.0265(8) 0.0050(7) 0.0058(6) -0.0021(7)
F7 0.0674(13) 0.0449(11) 0.0279(9) 0.0172(8) 0.0180(8) 0.0022(9)
F8 0.0808(15) 0.0662(14) 0.0351(10) 0.0265(10) 0.0030(10) 0.0361(12)
F9 0.0378(11) 0.0768(15) 0.0526(12) 0.0145(10) -0.0033(9) 0.0258(10)
F10 0.0270(8) 0.0426(10) 0.0365(9) 0.0072(7) 0.0079(7) 0.0002(7)
O1 0.0336(11) 0.0389(11) 0.0203(9) 0.0076(8) -0.0093(8) -0.0096(9)
O2 0.0546(13) 0.0395(12) 0.0170(9) -0.0037(8) -0.0009(9) -0.0136(10)
O3 0.0349(10) 0.0255(9) 0.0216(9) -0.0083(7) 0.0054(8) -0.0038(8)
O14 0.0411(11) 0.0219(9) 0.0336(11) 0.0092(8) 0.0045(9) 0.0080(8)
O15 0.0516(14) 0.0328(11) 0.0430(13) 0.0171(10) -0.0152(10) 0.0040(10)
C1 0.0257(13) 0.0325(14) 0.0174(12) 0.0060(10) 0.0000(10) -0.0083(11)
C2 0.0295(14) 0.0316(14) 0.0161(12) -0.0010(10) 0.0013(10) -0.0115(11)
C3 0.0250(13) 0.0247(13) 0.0194(12) -0.0018(10) 0.0078(10) -0.0067(10)
C4 0.0232(12) 0.0221(12) 0.0154(11) 0.0003(9) 0.0037(9) -0.0034(10)
C5 0.0206(12) 0.0211(12) 0.0170(11) 0.0016(9) 0.0035(9) -0.0048(10)
C6 0.0192(12) 0.0184(12) 0.0169(11) 0.0007(9) 0.0038(9) -0.0018(9)
C7 0.0223(12) 0.0143(11) 0.0169(11) 0.0003(9) 0.0039(9) 0.0003(9)
C8 0.0204(12) 0.0160(11) 0.0183(11) 0.0011(9) 0.0034(9) -0.0003(9)
C9 0.0242(13) 0.0175(12) 0.0176(12) 0.0006(9) 0.0026(10) -0.0013(10)
C10 0.0261(13) 0.0135(11) 0.0229(12) 0.0005(9) 0.0037(10) -0.0011(9)
C11 0.0190(12) 0.0186(12) 0.0169(11) 0.0027(9) 0.0049(9) -0.0011(9)
C12 0.0196(12) 0.0194(12) 0.0192(12) 0.0054(9) 0.0049(9) -0.0010(9)
C13 0.0251(13) 0.0222(12) 0.0224(12) 0.0055(10) 0.0056(10) 0.0012(10)
C14 0.0267(13) 0.0203(12) 0.0313(14) 0.0100(11) 0.0088(11) 0.0023(10)
C15 0.0268(14) 0.0330(15) 0.0291(14) 0.0154(12) -0.0021(11) 0.0013(12)
C16 0.0305(14) 0.0294(14) 0.0249(13) 0.0093(11) -0.0042(11) -0.0035(11)
C17 0.0206(12) 0.0256(13) 0.0205(12) 0.0075(10) 0.0032(10) -0.0024(10)
C18 0.0208(12) 0.0245(13) 0.0181(12) 0.0027(10) 0.0026(9) -0.0060(10)
C19 0.0278(15) 0.054(2) 0.0342(16) -0.0016(14) -0.0033(12) 0.0000(14)
C20 0.0471(18) 0.0404(17) 0.0216(14) 0.0006(12) 0.0038(12) 0.0046(14)
C21 0.0291(14) 0.0253(13) 0.0274(14) -0.0082(11) 0.0040(11) -0.0011(11)
C22 0.0304(13) 0.0165(12) 0.0129(11) -0.0006(9) 0.0020(10) -0.0025(10)
C23 0.0301(14) 0.0240(13) 0.0160(12) 0.0019(10) -0.0002(10) -0.0046(11)
C24 0.0403(16) 0.0333(15) 0.0195(13) 0.0031(11) 0.0001(11) -0.0165(13)
C25 0.0588(19) 0.0166(13) 0.0224(13) 0.0029(10) 0.0018(13) -0.0138(13)
C26 0.0538(18) 0.0153(12) 0.0201(13) 0.0008(10) 0.0024(12) 0.0029(12)
C27 0.0329(14) 0.0207(12) 0.0161(12) 0.0001(9) 0.0025(10) -0.0004(11)
C28 0.0276(13) 0.0136(11) 0.0156(11) -0.0022(9) 0.0005(10) -0.0002(9)
C29 0.0304(14) 0.0207(12) 0.0189(12) -0.0003(10) 0.0022(10) 0.0002(10)
C30 0.0486(18) 0.0268(14) 0.0206(13) 0.0053(11) 0.0082(12) 0.0018(13)
C31 0.0528(19) 0.0354(16) 0.0213(14) 0.0084(12) -0.0006(13) 0.0155(14)
C32 0.0327(16) 0.0400(17) 0.0319(15) 0.0022(13) -0.0030(12) 0.0140(13)
C33 0.0283(14) 0.0250(13) 0.0223(13) 0.0008(10) 0.0019(10) 0.0016(11)
C34 0.0368(15) 0.0186(12) 0.0235(13) 0.0000(10) -0.0040(11) -0.0029(11)
C35 0.0517(19) 0.0214(14) 0.0332(15) 0.0070(11) 0.0088(14) 0.0074(13)
C36 0.132(4) 0.042(2) 0.058(3) 0.0198(19) -0.059(3) 0.000(2)
F1A 0.0228(7) 0.0188(7) 0.0366(9) -0.0051(6) 0.0054(6) -0.0035(6)
F2A 0.0291(9) 0.0290(9) 0.0726(13) -0.0090(8) 0.0220(9) 0.0046(7)
F3A 0.0583(12) 0.0208(8) 0.0634(12) -0.0183(8) 0.0249(10) 0.0023(8)
F4A 0.0466(10) 0.0208(8) 0.0386(9) -0.0121(7) 0.0024(8) -0.0113(7)
F5A 0.0223(8) 0.0234(8) 0.0338(8) -0.0032(6) 0.0006(6) -0.0038(6)
F6A 0.0251(8) 0.0315(8) 0.0226(7) -0.0037(6) 0.0053(6) -0.0033(6)
F7A 0.0616(12) 0.0461(10) 0.0192(8) -0.0069(7) 0.0121(8) 0.0047(9)
F8A 0.0731(14) 0.0489(11) 0.0238(9) -0.0134(8) -0.0205(9) 0.0034(10)
F9A 0.0334(10) 0.0400(10) 0.0582(12) -0.0104(9) -0.0225(8) 0.0006(8)
F10A 0.0234(8) 0.0305(8) 0.0424(9) -0.0024(7) 0.0060(7) 0.0003(6)
O1A 0.0952(19) 0.0248(11) 0.0264(11) 0.0029(9) -0.0299(12) -0.0065(11)
O2A 0.0260(9) 0.0200(9) 0.0219(9) 0.0064(7) -0.0011(7) 0.0025(7)
O3A 0.0354(10) 0.0126(8) 0.0242(9) 0.0008(7) -0.0017(8) 0.0023(7)
O13A 0.0341(10) 0.0150(8) 0.0290(10) -0.0065(7) -0.0016(8) -0.0008(7)
O14A 0.0279(10) 0.0238(9) 0.0247(9) -0.0093(7) -0.0032(7) -0.0017(7)
C1A 0.0234(13) 0.0220(12) 0.0194(12) -0.0001(10) -0.0006(10) -0.0025(10)
C2A 0.0197(12) 0.0190(12) 0.0180(11) 0.0045(9) 0.0028(9) 0.0019(9)
C3A 0.0225(12) 0.0147(11) 0.0225(12) -0.0003(9) 0.0049(10) 0.0012(9)
C4A 0.0229(12) 0.0173(12) 0.0178(12) -0.0022(9) 0.0015(9) -0.0001(9)
C5A 0.0177(11) 0.0156(11) 0.0174(11) 0.0011(9) 0.0045(9) 0.0006(9)
C6A 0.0159(11) 0.0142(11) 0.0178(11) -0.0004(9) 0.0048(9) -0.0012(9)
C7A 0.0194(12) 0.0135(11) 0.0173(11) 0.0000(9) 0.0038(9) -0.0007(9)
C8A 0.0178(11) 0.0169(11) 0.0153(11) -0.0007(9) 0.0031(9) -0.0006(9)
C9A 0.0209(12) 0.0163(11) 0.0190(12) 0.0010(9) 0.0037(9) 0.0014(9)
C10A 0.0235(12) 0.0124(11) 0.0198(12) -0.0021(9) 0.0054(10) 0.0024(9)
C11A 0.0184(11) 0.0151(11) 0.0162(11) -0.0005(9) 0.0050(9) -0.0007(9)
C12A 0.0195(12) 0.0153(11) 0.0173(11) -0.0014(9) 0.0062(9) -0.0020(9)
C13A 0.0220(12) 0.0172(12) 0.0189(12) 0.0001(9) 0.0040(9) 0.0003(9)
C14A 0.0238(12) 0.0156(11) 0.0223(12) -0.0036(9) 0.0067(10) -0.0024(9)
C15A 0.0210(12) 0.0224(12) 0.0201(12) -0.0060(10) 0.0037(10) -0.0041(10)
C16A 0.0218(12) 0.0204(12) 0.0181(12) -0.0018(9) 0.0025(9) -0.0015(10)
C17A 0.0191(12) 0.0172(11) 0.0184(12) -0.0016(9) 0.0051(9) -0.0011(9)
C18A 0.0188(12) 0.0166(11) 0.0173(11) -0.0002(9) 0.0029(9) -0.0006(9)
C19A 0.097(5) 0.044(3) 0.022(2) -0.0041(19) 0.004(2) 0.001(3)
C19B 0.053(8) 0.029(6) 0.040(7) -0.002(5) -0.020(5) -0.005(5)
C20A 0.0317(16) 0.0481(19) 0.0457(18) 0.0197(15) 0.0017(14) 0.0138(14)
C21A 0.0473(17) 0.0163(12) 0.0261(14) -0.0031(10) -0.0016(12) 0.0020(12)
C22A 0.0258(12) 0.0129(11) 0.0140(11) -0.0005(8) 0.0021(9) -0.0004(9)
C23A 0.0250(13) 0.0135(11) 0.0220(12) -0.0013(9) 0.0031(10) -0.0018(9)
C24A 0.0295(14) 0.0205(13) 0.0338(15) -0.0003(11) 0.0112(12) 0.0037(11)
C25A 0.0429(16) 0.0148(12) 0.0296(14) -0.0060(10) 0.0114(12) 0.0032(11)
C26A 0.0373(15) 0.0151(12) 0.0215(12) -0.0050(10) 0.0009(11) -0.0052(11)
C27A 0.0231(12) 0.0194(12) 0.0175(12) -0.0003(9) 0.0002(9) -0.0019(10)
C28A 0.0252(13) 0.0136(11) 0.0172(11) 0.0011(9) -0.0001(9) 0.0012(9)
C29A 0.0262(13) 0.0162(11) 0.0206(12) 0.0004(9) -0.0001(10) 0.0011(10)
C30A 0.0425(16) 0.0230(13) 0.0190(13) -0.0021(10) 0.0038(11) 0.0043(12)
C31A 0.0517(18) 0.0232(13) 0.0202(13) -0.0062(11) -0.0126(12) 0.0058(13)
C32A 0.0303(15) 0.0202(13) 0.0374(16) -0.0022(11) -0.0134(12) 0.0004(11)
C33A 0.0252(13) 0.0175(12) 0.0275(13) 0.0001(10) 0.0005(10) 0.0025(10)
C34A 0.0304(14) 0.0192(12) 0.0222(13) -0.0002(10) -0.0022(11) 0.0055(10)
C35A 0.0423(16) 0.0135(12) 0.0323(15) -0.0021(11) 0.0003(12) -0.0015(11)
C36A 0.0342(15) 0.0306(14) 0.0246(14) -0.0086(11) -0.0065(11) -0.0024(12)
O1S 0.341(9) 0.149(4) 0.122(4) 0.047(3) 0.099(5) 0.174(6)
O2S 0.149(4) 0.097(3) 0.080(3) 0.014(2) 0.015(2) 0.023(3)
C37 0.140(5) 0.084(4) 0.072(3) 0.017(3) 0.001(3) 0.019(4)
C38 0.177(7) 0.129(6) 0.062(3) 0.030(3) 0.037(4) 0.105(6)
C39 0.236(10) 0.092(5) 0.088(4) 0.043(4) 0.023(5) -0.026(6)
C40 0.162(6) 0.074(3) 0.060(3) 0.019(2) 0.025(3) 0.046(4)

loop_
_atom_type_symbol
_atom_type_description
_atom_type_scat_dispersion_real
_atom_type_scat_dispersion_imag
_atom_type_scat_source
C C 0.0033 0.0016 'International Tables Vol C Tables 4.2.6.8 and 6.1.1.4'
H H 0.0000 0.0000 'International Tables Vol C Tables 4.2.6.8 and 6.1.1.4'
F F 0.0171 0.0103 'International Tables Vol C Tables 4.2.6.8 and 6.1.1.4'
O O 0.0106 0.0060 'International Tables Vol C Tables 4.2.6.8 and 6.1.1.4'

loop_
_geom_angle_atom_site_label_1
_geom_angle_atom_site_label_2
_geom_angle_atom_site_label_3
_geom_angle
C1 O1 C19 115.6(2)
C2 O2 C20 116.5(2)
C3 O3 C21 116.45(19)
C14 O14 C35 117.0(2)
C15 O15 C36 115.8(3)
C2 C1 O1 117.0(2)
C2 C1 C18 122.4(2)
O1 C1 C18 120.5(2)
O2 C2 C1 122.9(2)
O2 C2 C3 117.0(2)
C1 C2 C3 120.1(2)
O3 C3 C4 124.4(2)
O3 C3 C2 116.8(2)
C4 C3 C2 118.8(2)
C3 C4 C5 122.3(2)
C3 C4 H4 118.8
C5 C4 H4 118.8
C4 C5 C18 120.2(2)
C4 C5 C6 118.9(2)
C18 C5 C6 120.7(2)
C11 C6 C7 117.7(2)
C11 C6 C5 118.7(2)
C7 C6 C5 123.7(2)
C8 C7 C6 120.8(2)
C8 C7 C22 116.3(2)
C6 C7 C22 122.3(2)
C7 C8 C9 120.6(2)
C7 C8 C28 120.7(2)
C9 C8 C28 118.6(2)
C10 C9 C8 117.8(2)
C10 C9 C34 120.8(2)
C8 C9 C34 121.2(2)
C9 C10 C11 123.2(2)
C9 C10 H10 118.4
C11 C10 H10 118.4
C10 C11 C6 118.8(2)
C10 C11 C12 121.8(2)
C6 C11 C12 119.3(2)
C17 C12 C13 119.7(2)
C17 C12 C11 121.1(2)
C13 C12 C11 119.0(2)
C14 C13 C12 121.9(2)
C14 C13 H13 119.0
C12 C13 H13 119.0
O14 C14 C13 124.8(3)
O14 C14 C15 116.4(2)
C13 C14 C15 118.8(2)
O15 C15 C16 124.2(3)
O15 C15 C14 115.4(2)
C16 C15 C14 120.3(2)
C15 C16 C17 122.0(3)
C15 C16 H16 119.0
C17 C16 H16 119.0
C12 C17 C16 117.2(2)
C12 C17 C18 119.4(2)
C16 C17 C18 123.4(2)
C5 C18 C1 115.8(2)
C5 C18 C17 119.0(2)
C1 C18 C17 125.1(2)
O1 C19 H19D 109.5
O1 C19 H19E 109.5
H19D C19 H19E 109.5
O1 C19 H19F 109.5
H19D C19 H19F 109.5
H19E C19 H19F 109.5
O2 C20 H20D 109.5
O2 C20 H20E 109.5
H20D C20 H20E 109.5
O2 C20 H20F 109.5
H20D C20 H20F 109.5
H20E C20 H20F 109.5
O3 C21 H21D 109.5
O3 C21 H21E 109.5
H21D C21 H21E 109.5
O3 C21 H21F 109.5
H21D C21 H21F 109.5
H21E C21 H21F 109.5
C27 C22 C23 116.2(2)
C27 C22 C7 124.3(2)
C23 C22 C7 119.4(2)
F1 C23 C24 117.9(2)
F1 C23 C22 119.8(2)
C24 C23 C22 122.4(3)
F2 C24 C25 120.7(2)
F2 C24 C23 120.0(3)
C25 C24 C23 119.3(3)
F3 C25 C24 120.1(3)
F3 C25 C26 119.7(3)
C24 C25 C26 120.2(2)
F4 C26 C25 120.4(2)
F4 C26 C27 119.9(3)
C25 C26 C27 119.7(3)
F5 C27 C26 118.0(2)
F5 C27 C22 119.8(2)
C26 C27 C22 122.2(3)
C33 C28 C29 116.3(2)
C33 C28 C8 120.7(2)
C29 C28 C8 123.0(2)
F6 C29 C30 118.3(2)
F6 C29 C28 119.6(2)
C30 C29 C28 122.1(3)
F7 C30 C29 120.2(3)
F7 C30 C31 120.1(2)
C29 C30 C31 119.7(3)
F8 C31 C30 120.1(3)
F8 C31 C32 119.8(3)
C30 C31 C32 120.1(3)
F9 C32 C33 120.7(3)
F9 C32 C31 120.3(3)
C33 C32 C31 118.9(3)
F10 C33 C32 117.7(2)
F10 C33 C28 119.4(2)
C32 C33 C28 122.8(2)
C9 C34 H34D 109.5
C9 C34 H34E 109.5
H34D C34 H34E 109.5
C9 C34 H34F 109.5
H34D C34 H34F 109.5
H34E C34 H34F 109.5
O14 C35 H35D 109.5
O14 C35 H35E 109.5
H35D C35 H35E 109.5
O14 C35 H35F 109.5
H35D C35 H35F 109.5
H35E C35 H35F 109.5
O15 C36 H36D 109.5
O15 C36 H36E 109.5
H36D C36 H36E 109.5
O15 C36 H36F 109.5
H36D C36 H36F 109.5
H36E C36 H36F 109.5
C19B O1A C1A 140.3(6)
C19A O1A C1A 120.7(3)
C2A O2A C20A 112.05(19)
C3A O3A C21A 117.81(19)
C14A O13A C35A 116.8(2)
C15A O14A C36A 116.7(2)
O1A C1A C2A 117.1(2)
O1A C1A C18A 120.8(2)
C2A C1A C18A 122.1(2)
O2A C2A C1A 120.4(2)
O2A C2A C3A 119.2(2)
C1A C2A C3A 120.2(2)
O3A C3A C4A 125.9(2)
O3A C3A C2A 114.6(2)
C4A C3A C2A 119.4(2)
C3A C4A C5A 121.8(2)
C3A C4A H4A 119.1
C5A C4A H4A 119.1
C4A C5A C18A 119.8(2)
C4A C5A C6A 120.4(2)
C18A C5A C6A 119.7(2)
C11A C6A C7A 117.3(2)
C11A C6A C5A 118.7(2)
C7A C6A C5A 124.0(2)
C8A C7A C6A 121.3(2)
C8A C7A C22A 115.9(2)
C6A C7A C22A 122.3(2)
C7A C8A C9A 120.4(2)
C7A C8A C28A 121.3(2)
C9A C8A C28A 118.3(2)
C10A C9A C8A 117.9(2)
C10A C9A C34A 120.0(2)
C8A C9A C34A 121.9(2)
C9A C10A C11A 123.4(2)
C9A C10A H10A 118.3
C11A C10A H10A 118.3
C10A C11A C6A 118.9(2)
C10A C11A C12A 120.9(2)
C6A C11A C12A 120.1(2)
C17A C12A C13A 119.3(2)
C17A C12A C11A 120.6(2)
C13A C12A C11A 120.0(2)
C14A C13A C12A 121.8(2)
C14A C13A H13A 119.1
C12A C13A H13A 119.1
O13A C14A C13A 125.4(2)
O13A C14A C15A 115.5(2)
C13A C14A C15A 119.2(2)
O14A C15A C16A 124.4(2)
O14A C15A C14A 115.7(2)
C16A C15A C14A 119.9(2)
C15A C16A C17A 122.0(2)
C15A C16A H16A 119.0
C17A C16A H16A 119.0
C12A C17A C16A 117.8(2)
C12A C17A C18A 119.5(2)
C16A C17A C18A 122.7(2)
C5A C18A C1A 116.5(2)
C5A C18A C17A 119.9(2)
C1A C18A C17A 123.5(2)
O1A C19A H19A 109.5
O1A C19A H19B 109.5
H19A C19A H19B 109.5
O1A C19A H19C 109.5
H19A C19A H19C 109.5
H19B C19A H19C 109.5
O1A C19B H19G 109.5
O1A C19B H19H 109.5
H19G C19B H19H 109.5
O1A C19B H19I 109.5
H19G C19B H19I 109.5
H19H C19B H19I 109.5
O2A C20A H20A 109.5
O2A C20A H20B 109.5
H20A C20A H20B 109.5
O2A C20A H20C 109.5
H20A C20A H20C 109.5
H20B C20A H20C 109.5
O3A C21A H21A 109.5
O3A C21A H21B 109.5
H21A C21A H21B 109.5
O3A C21A H21C 109.5
H21A C21A H21C 109.5
H21B C21A H21C 109.5
C27A C22A C23A 116.2(2)
C27A C22A C7A 123.3(2)
C23A C22A C7A 120.4(2)
F1A C23A C24A 117.8(2)
F1A C23A C22A 119.6(2)
C24A C23A C22A 122.6(2)
F2A C24A C25A 119.9(2)
F2A C24A C23A 120.9(2)
C25A C24A C23A 119.3(2)
F3A C25A C26A 120.1(2)
F3A C25A C24A 119.9(2)
C26A C25A C24A 119.9(2)
F4A C26A C25A 120.1(2)
F4A C26A C27A 120.2(2)
C25A C26A C27A 119.7(2)
F5A C27A C26A 118.0(2)
F5A C27A C22A 119.7(2)
C26A C27A C22A 122.3(2)
C33A C28A C29A 115.9(2)
C33A C28A C8A 121.2(2)
C29A C28A C8A 122.9(2)
F6A C29A C30A 117.4(2)
F6A C29A C28A 120.0(2)
C30A C29A C28A 122.5(2)
F7A C30A C31A 120.1(2)
F7A C30A C29A 120.0(3)
C31A C30A C29A 119.9(3)
F8A C31A C30A 120.0(3)
F8A C31A C32A 120.2(3)
C30A C31A C32A 119.7(2)
F9A C32A C31A 120.4(3)
F9A C32A C33A 120.2(3)
C31A C32A C33A 119.4(3)
F10A C33A C32A 117.8(2)
F10A C33A C28A 119.6(2)
C32A C33A C28A 122.5(2)
C9A C34A H34A 109.5
C9A C34A H34B 109.5
H34A C34A H34B 109.5
C9A C34A H34C 109.5
H34A C34A H34C 109.5
H34B C34A H34C 109.5
O13A C35A H35A 109.5
O13A C35A H35B 109.5
H35A C35A H35B 109.5
O13A C35A H35C 109.5
H35A C35A H35C 109.5
H35B C35A H35C 109.5
O14A C36A H36A 109.5
O14A C36A H36B 109.5
H36A C36A H36B 109.5
O14A C36A H36C 109.5
H36A C36A H36C 109.5
H36B C36A H36C 109.5
C38 O2S C39 117.6(6)
C38 C37 H37A 109.5
C38 C37 H37B 109.5
H37A C37 H37B 109.5
C38 C37 H37C 109.5
H37A C37 H37C 109.5
H37B C37 H37C 109.5
O1S C38 O2S 130.5(10)
O1S C38 C37 117.6(8)
O2S C38 C37 111.9(5)
C40 C39 O2S 107.8(6)
C40 C39 H39A 110.1
O2S C39 H39A 110.1
C40 C39 H39B 110.1
O2S C39 H39B 110.1
H39A C39 H39B 108.5
C39 C40 H40A 109.5
C39 C40 H40B 109.5
H40A C40 H40B 109.5
C39 C40 H40C 109.5
H40A C40 H40C 109.5
H40B C40 H40C 109.5

loop_
_geom_bond_atom_site_label_1
_geom_bond_atom_site_label_2
_geom_bond_distance
F1 C23 1.342(3)
F2 C24 1.339(3)
F3 C25 1.345(3)
F4 C26 1.344(3)
F5 C27 1.343(3)
F6 C29 1.345(3)
F7 C30 1.344(3)
F8 C31 1.337(3)
F9 C32 1.337(3)
F10 C33 1.342(3)
O1 C1 1.382(3)
O1 C19 1.433(3)
O2 C2 1.382(3)
O2 C20 1.421(3)
O3 C3 1.363(3)
O3 C21 1.432(3)
O14 C14 1.362(3)
O14 C35 1.428(4)
O15 C15 1.370(3)
O15 C36 1.430(4)
C1 C2 1.382(4)
C1 C18 1.436(4)
C2 C3 1.400(4)
C3 C4 1.372(3)
C4 C5 1.403(3)
C4 H4 0.9500
C5 C18 1.419(3)
C5 C6 1.465(3)
C6 C11 1.410(3)
C6 C7 1.423(3)
C7 C8 1.392(3)
C7 C22 1.501(3)
C8 C9 1.407(3)
C8 C28 1.491(3)
C9 C10 1.373(3)
C9 C34 1.504(3)
C10 C11 1.405(3)
C10 H10 0.9500
C11 C12 1.458(3)
C12 C17 1.408(4)
C12 C13 1.411(3)
C13 C14 1.369(4)
C13 H13 0.9500
C14 C15 1.405(4)
C15 C16 1.371(4)
C16 C17 1.420(4)
C16 H16 0.9500
C17 C18 1.466(4)
C19 H19D 0.9800
C19 H19E 0.9800
C19 H19F 0.9800
C20 H20D 0.9800
C20 H20E 0.9800
C20 H20F 0.9800
C21 H21D 0.9800
C21 H21E 0.9800
C21 H21F 0.9800
C22 C27 1.387(4)
C22 C23 1.390(4)
C23 C24 1.384(4)
C24 C25 1.369(4)
C25 C26 1.371(4)
C26 C27 1.381(4)
C28 C33 1.388(4)
C28 C29 1.389(3)
C29 C30 1.376(4)
C30 C31 1.379(4)
C31 C32 1.380(4)
C32 C33 1.377(4)
C34 H34D 0.9800
C34 H34E 0.9800
C34 H34F 0.9800
C35 H35D 0.9800
C35 H35E 0.9800
C35 H35F 0.9800
C36 H36D 0.9800
C36 H36E 0.9800
C36 H36F 0.9800
F1A C23A 1.338(3)
F2A C24A 1.335(3)
F3A C25A 1.336(3)
F4A C26A 1.343(3)
F5A C27A 1.343(3)
F6A C29A 1.343(3)
F7A C30A 1.341(3)
F8A C31A 1.338(3)
F9A C32A 1.341(3)
F10A C33A 1.338(3)
O1A C19B 1.203(11)
O1A C19A 1.355(5)
O1A C1A 1.364(3)
O2A C2A 1.375(3)
O2A C20A 1.430(3)
O3A C3A 1.368(3)
O3A C21A 1.421(3)
O13A C14A 1.363(3)
O13A C35A 1.425(3)
O14A C15A 1.368(3)
O14A C36A 1.426(3)
C1A C2A 1.375(3)
C1A C18A 1.431(3)
C2A C3A 1.400(3)
C3A C4A 1.370(3)
C4A C5A 1.409(3)
C4A H4A 0.9500
C5A C18A 1.422(3)
C5A C6A 1.473(3)
C6A C11A 1.414(3)
C6A C7A 1.430(3)
C7A C8A 1.394(3)
C7A C22A 1.503(3)
C8A C9A 1.409(3)
C8A C28A 1.494(3)
C9A C10A 1.374(3)
C9A C34A 1.508(3)
C10A C11A 1.407(3)
C10A H10A 0.9500
C11A C12A 1.457(3)
C12A C17A 1.405(3)
C12A C13A 1.413(3)
C13A C14A 1.372(3)
C13A H13A 0.9500
C14A C15A 1.405(4)
C15A C16A 1.371(3)
C16A C17A 1.419(3)
C16A H16A 0.9500
C17A C18A 1.466(3)
C19A H19A 0.9800
C19A H19B 0.9800
C19A H19C 0.9800
C19B H19G 0.9800
C19B H19H 0.9800
C19B H19I 0.9800
C20A H20A 0.9800
C20A H20B 0.9800
C20A H20C 0.9800
C21A H21A 0.9800
C21A H21B 0.9800
C21A H21C 0.9800
C22A C27A 1.389(3)
C22A C23A 1.392(3)
C23A C24A 1.380(3)
C24A C25A 1.380(4)
C25A C26A 1.378(4)
C26A C27A 1.379(3)
C28A C33A 1.388(4)
C28A C29A 1.392(3)
C29A C30A 1.374(4)
C30A C31A 1.373(4)
C31A C32A 1.376(4)
C32A C33A 1.384(4)
C34A H34A 0.9800
C34A H34B 0.9800
C34A H34C 0.9800
C35A H35A 0.9800
C35A H35B 0.9800
C35A H35C 0.9800
C36A H36A 0.9800
C36A H36B 0.9800
C36A H36C 0.9800
O1S C38 1.137(6)
O2S C38 1.368(8)
O2S C39 1.535(8)
C37 C38 1.578(10)
C37 H37A 0.9800
C37 H37B 0.9800
C37 H37C 0.9800
C39 C40 1.516(9)
C39 H39A 0.9900
C39 H39B 0.9900
C40 H40A 0.9800
C40 H40B 0.9800
C40 H40C 0.9800

loop_
_geom_torsion_atom_site_label_1
_geom_torsion_atom_site_label_2
_geom_torsion_atom_site_label_3
_geom_torsion_atom_site_label_4
_geom_torsion
C19 O1 C1 C2 -72.1(3)
C19 O1 C1 C18 112.0(3)
C20 O2 C2 C1 -67.2(3)
C20 O2 C2 C3 114.4(3)
O1 C1 C2 O2 8.3(4)
C18 C1 C2 O2 -176.0(2)
O1 C1 C2 C3 -173.5(2)
C18 C1 C2 C3 2.3(4)
C21 O3 C3 C4 -5.0(3)
C21 O3 C3 C2 176.1(2)
O2 C2 C3 O3 -5.2(3)
C1 C2 C3 O3 176.4(2)
O2 C2 C3 C4 175.8(2)
C1 C2 C3 C4 -2.5(4)
O3 C3 C4 C5 179.4(2)
C2 C3 C4 C5 -1.7(4)
C3 C4 C5 C18 6.3(4)
C3 C4 C5 C6 -179.1(2)
C4 C5 C6 C11 -160.5(2)
C18 C5 C6 C11 14.1(3)
C4 C5 C6 C7 18.2(3)
C18 C5 C6 C7 -167.2(2)
C11 C6 C7 C8 11.3(3)
C5 C6 C7 C8 -167.5(2)
C11 C6 C7 C22 -159.2(2)
C5 C6 C7 C22 22.1(4)
C6 C7 C8 C9 -3.2(4)
C22 C7 C8 C9 167.8(2)
C6 C7 C8 C28 176.8(2)
C22 C7 C8 C28 -12.2(3)
C7 C8 C9 C10 -4.6(4)
C28 C8 C9 C10 175.3(2)
C7 C8 C9 C34 -179.8(2)
C28 C8 C9 C34 0.1(4)
C8 C9 C10 C11 4.3(4)
C34 C9 C10 C11 179.6(2)
C9 C10 C11 C6 3.9(4)
C9 C10 C11 C12 -174.0(2)
C7 C6 C11 C10 -11.4(3)
C5 C6 C11 C10 167.3(2)
C7 C6 C11 C12 166.4(2)
C5 C6 C11 C12 -14.8(3)
C10 C11 C12 C17 -176.7(2)
C6 C11 C12 C17 5.5(3)
C10 C11 C12 C13 7.3(3)
C6 C11 C12 C13 -170.5(2)
C17 C12 C13 C14 1.3(4)
C11 C12 C13 C14 177.4(2)
C35 O14 C14 C13 0.2(4)
C35 O14 C14 C15 -179.4(2)
C12 C13 C14 O14 -179.0(2)
C12 C13 C14 C15 0.6(4)
C36 O15 C15 C16 9.2(5)
C36 O15 C15 C14 -170.8(3)
O14 C14 C15 O15 -2.3(4)
C13 C14 C15 O15 178.1(2)
O14 C14 C15 C16 177.7(2)
C13 C14 C15 C16 -1.9(4)
O15 C15 C16 C17 -178.6(3)
C14 C15 C16 C17 1.3(4)
C13 C12 C17 C16 -1.8(3)
C11 C12 C17 C16 -177.8(2)
C13 C12 C17 C18 -179.1(2)
C11 C12 C17 C18 4.9(3)
C15 C16 C17 C12 0.5(4)
C15 C16 C17 C18 177.7(2)
C4 C5 C18 C1 -6.2(3)
C6 C5 C18 C1 179.3(2)
C4 C5 C18 C17 170.7(2)
C6 C5 C18 C17 -3.8(3)
C2 C1 C18 C5 2.1(4)
O1 C1 C18 C5 177.7(2)
C2 C1 C18 C17 -174.6(2)
O1 C1 C18 C17 1.0(4)
C12 C17 C18 C5 -5.6(3)
C16 C17 C18 C5 177.2(2)
C12 C17 C18 C1 171.0(2)
C16 C17 C18 C1 -6.1(4)
C8 C7 C22 C27 68.3(3)
C6 C7 C22 C27 -120.8(3)
C8 C7 C22 C23 -108.1(3)
C6 C7 C22 C23 62.8(3)
C27 C22 C23 F1 -178.7(2)
C7 C22 C23 F1 -2.0(3)
C27 C22 C23 C24 1.2(4)
C7 C22 C23 C24 177.9(2)
F1 C23 C24 F2 -0.4(4)
C22 C23 C24 F2 179.7(2)
F1 C23 C24 C25 179.3(2)
C22 C23 C24 C25 -0.6(4)
F2 C24 C25 F3 0.4(4)
C23 C24 C25 F3 -179.2(2)
F2 C24 C25 C26 179.4(2)
C23 C24 C25 C26 -0.3(4)
F3 C25 C26 F4 -1.4(4)
C24 C25 C26 F4 179.7(2)
F3 C25 C26 C27 179.5(2)
C24 C25 C26 C27 0.6(4)
F4 C26 C27 F5 -1.6(4)
C25 C26 C27 F5 177.5(2)
F4 C26 C27 C22 -179.1(2)
C25 C26 C27 C22 0.1(4)
C23 C22 C27 F5 -178.3(2)
C7 C22 C27 F5 5.2(4)
C23 C22 C27 C26 -0.9(4)
C7 C22 C27 C26 -177.4(2)
C7 C8 C28 C33 -104.0(3)
C9 C8 C28 C33 76.0(3)
C7 C8 C28 C29 75.9(3)
C9 C8 C28 C29 -104.0(3)
C33 C28 C29 F6 -179.3(2)
C8 C28 C29 F6 0.7(4)
C33 C28 C29 C30 1.1(4)
C8 C28 C29 C30 -178.9(2)
F6 C29 C30 F7 -0.2(4)
C28 C29 C30 F7 179.4(2)
F6 C29 C30 C31 -179.8(2)
C28 C29 C30 C31 -0.2(4)
F7 C30 C31 F8 -0.5(4)
C29 C30 C31 F8 179.1(3)
F7 C30 C31 C32 179.8(3)
C29 C30 C31 C32 -0.6(5)
F8 C31 C32 F9 1.2(5)
C30 C31 C32 F9 -179.1(3)
F8 C31 C32 C33 -179.2(3)
C30 C31 C32 C33 0.5(5)
F9 C32 C33 F10 -1.0(4)
C31 C32 C33 F10 179.4(3)
F9 C32 C33 C28 -179.9(3)
C31 C32 C33 C28 0.4(4)
C29 C28 C33 F10 179.8(2)
C8 C28 C33 F10 -0.2(4)
C29 C28 C33 C32 -1.2(4)
C8 C28 C33 C32 178.7(2)
C19B O1A C1A C2A 29.0(11)
C19A O1A C1A C2A -59.2(4)
C19B O1A C1A C18A -149.5(10)
C19A O1A C1A C18A 122.3(4)
C20A O2A C2A C1A -99.6(3)
C20A O2A C2A C3A 85.4(3)
O1A C1A C2A O2A 4.1(4)
C18A C1A C2A O2A -177.4(2)
O1A C1A C2A C3A 179.1(2)
C18A C1A C2A C3A -2.4(4)
C21A O3A C3A C4A 1.0(4)
C21A O3A C3A C2A 178.5(2)
O2A C2A C3A O3A -1.2(3)
C1A C2A C3A O3A -176.2(2)
O2A C2A C3A C4A 176.5(2)
C1A C2A C3A C4A 1.5(4)
O3A C3A C4A C5A 179.8(2)
C2A C3A C4A C5A 2.3(4)
C3A C4A C5A C18A -5.2(4)
C3A C4A C5A C6A 178.9(2)
C4A C5A C6A C11A 163.3(2)
C18A C5A C6A C11A -12.6(3)
C4A C5A C6A C7A -16.7(3)
C18A C5A C6A C7A 167.4(2)
C11A C6A C7A C8A -8.4(3)
C5A C6A C7A C8A 171.6(2)
C11A C6A C7A C22A 164.0(2)
C5A C6A C7A C22A -16.0(3)
C6A C7A C8A C9A 1.0(3)
C22A C7A C8A C9A -171.8(2)
C6A C7A C8A C28A 179.4(2)
C22A C7A C8A C28A 6.5(3)
C7A C8A C9A C10A 4.5(3)
C28A C8A C9A C10A -173.9(2)
C7A C8A C9A C34A 179.1(2)
C28A C8A C9A C34A 0.7(3)
C8A C9A C10A C11A -2.6(4)
C34A C9A C10A C11A -177.2(2)
C9A C10A C11A C6A -5.0(3)
C9A C10A C11A C12A 172.0(2)
C7A C6A C11A C10A 10.1(3)
C5A C6A C11A C10A -169.9(2)
C7A C6A C11A C12A -166.8(2)
C5A C6A C11A C12A 13.2(3)
C10A C11A C12A C17A 178.8(2)
C6A C11A C12A C17A -4.3(3)
C10A C11A C12A C13A -5.3(3)
C6A C11A C12A C13A 171.6(2)
C17A C12A C13A C14A 0.3(3)
C11A C12A C13A C14A -175.6(2)
C35A O13A C14A C13A 1.2(4)
C35A O13A C14A C15A -178.6(2)
C12A C13A C14A O13A 179.1(2)
C12A C13A C14A C15A -1.2(4)
C36A O14A C15A C16A -8.1(3)
C36A O14A C15A C14A 171.9(2)
O13A C14A C15A O14A 1.9(3)
C13A C14A C15A O14A -177.9(2)
O13A C14A C15A C16A -178.1(2)
C13A C14A C15A C16A 2.1(4)
O14A C15A C16A C17A 177.8(2)
C14A C15A C16A C17A -2.2(4)
C13A C12A C17A C16A -0.3(3)
C11A C12A C17A C16A 175.6(2)
C13A C12A C17A C18A 178.7(2)
C11A C12A C17A C18A -5.5(3)
C15A C16A C17A C12A 1.2(3)
C15A C16A C17A C18A -177.7(2)
C4A C5A C18A C1A 4.2(3)
C6A C5A C18A C1A -179.9(2)
C4A C5A C18A C17A -172.9(2)
C6A C5A C18A C17A 3.0(3)
O1A C1A C18A C5A 178.0(2)
C2A C1A C18A C5A -0.4(4)
O1A C1A C18A C17A -5.1(4)
C2A C1A C18A C17A 176.5(2)
C12A C17A C18A C5A 6.0(3)
C16A C17A C18A C5A -175.1(2)
C12A C17A C18A C1A -170.9(2)
C16A C17A C18A C1A 8.1(4)
C8A C7A C22A C27A -66.4(3)
C6A C7A C22A C27A 120.9(3)
C8A C7A C22A C23A 110.5(3)
C6A C7A C22A C23A -62.3(3)
C27A C22A C23A F1A -178.3(2)
C7A C22A C23A F1A 4.7(3)
C27A C22A C23A C24A 1.5(4)
C7A C22A C23A C24A -175.5(2)
F1A C23A C24A F2A -0.9(4)
C22A C23A C24A F2A 179.3(2)
F1A C23A C24A C25A 179.2(2)
C22A C23A C24A C25A -0.5(4)
F2A C24A C25A F3A -0.7(4)
C23A C24A C25A F3A 179.2(2)
F2A C24A C25A C26A 179.1(2)
C23A C24A C25A C26A -1.1(4)
F3A C25A C26A F4A 2.2(4)
C24A C25A C26A F4A -177.6(2)
F3A C25A C26A C27A -178.6(2)
C24A C25A C26A C27A 1.6(4)
F4A C26A C27A F5A 0.2(4)
C25A C26A C27A F5A -179.0(2)
F4A C26A C27A C22A 178.6(2)
C25A C26A C27A C22A -0.6(4)
C23A C22A C27A F5A 177.5(2)
C7A C22A C27A F5A -5.6(3)
C23A C22A C27A C26A -0.9(4)
C7A C22A C27A C26A 176.0(2)
C7A C8A C28A C33A 112.3(3)
C9A C8A C28A C33A -69.3(3)
C7A C8A C28A C29A -69.1(3)
C9A C8A C28A C29A 109.2(3)
C33A C28A C29A F6A 178.9(2)
C8A C28A C29A F6A 0.3(3)
C33A C28A C29A C30A -1.0(4)
C8A C28A C29A C30A -179.7(2)
F6A C29A C30A F7A 0.7(4)
C28A C29A C30A F7A -179.3(2)
F6A C29A C30A C31A -179.2(2)
C28A C29A C30A C31A 0.7(4)
F7A C30A C31A F8A 0.7(4)
C29A C30A C31A F8A -179.3(2)
F7A C30A C31A C32A -179.8(2)
C29A C30A C31A C32A 0.1(4)
F8A C31A C32A F9A -0.9(4)
C30A C31A C32A F9A 179.7(2)
F8A C31A C32A C33A 178.9(2)
C30A C31A C32A C33A -0.5(4)
F9A C32A C33A F10A 0.3(4)
C31A C32A C33A F10A -179.4(2)
F9A C32A C33A C28A 179.9(2)
C31A C32A C33A C28A 0.2(4)
C29A C28A C33A F10A -179.9(2)
C8A C28A C33A F10A -1.2(3)
C29A C28A C33A C32A 0.5(4)
C8A C28A C33A C32A 179.2(2)
C39 O2S C38 O1S -4.5(9)
C39 O2S C38 C37 175.8(4)
C38 O2S C39 C40 -169.1(4)
